data_7031533
loop_
_publ_author_name
'Font, Helena'
'Font-Bardia, Merc\`e'
'G\'omez, Kerman'
'Gonz\'alez, Gabriel'
'Granell, Jaume'
'Macho, Israel'
'Mart\'inez, Manuel'

_publ_section_title
;
 A kinetico-mechanistic study on the C-H bond activation of primary
 benzylamines; cooperative and solid-state cyclopalladation on dimeric
 complexes.
;
_journal_issue 36
_journal_name_full 'Dalton transactions (Cambridge, England : 2003)'
_journal_page_first 13525
_journal_page_last 13536
_journal_paper_doi 10.1039/c4dt01463d
_journal_volume 43
_journal_year 2014
_chemical_formula_moiety 'C20 H20 F6 N2 O4 Pd2'
_chemical_formula_sum 'C20 H20 F6 N2 O4 Pd2'
_chemical_formula_weight 679.18
_chemical_name_systematic
;
 ?
;
_space_group_crystal_system orthorhombic
_space_group_IT_number 19
_space_group_name_Hall 'P 2ac 2ab'
_space_group_name_H-M_alt 'P 21 21 21'
_symmetry_space_group_name_Hall 'P 2ac 2ab'
_symmetry_space_group_name_H-M 'P 21 21 21'
_atom_sites_solution_hydrogens geom
_audit_creation_method SHELXL-97
_cell_angle_alpha 90
_cell_angle_beta 90
_cell_angle_gamma 90
_cell_formula_units_Z 4
_cell_length_a 9.8749(10)
_cell_length_b 11.7989(11)
_cell_length_c 19.907(2)
_cell_measurement_reflns_used 9077
_cell_measurement_temperature 100(2)
_cell_measurement_theta_max 28.16
_cell_measurement_theta_min 2.30
_cell_volume 2319.4(4)
_computing_cell_refinement 'Bruker SAINT'
_computing_data_collection 'Bruker APEX2'
_computing_data_reduction 'Bruker SAINT'
_computing_molecular_graphics 'Bruker SHELXTL'
_computing_publication_material 'Bruker SHELXTL'
_computing_structure_refinement 'SHELXL-97 (Sheldrick 2008)'
_computing_structure_solution 'SHELXS-97 (Sheldrick 2008)'
_diffrn_ambient_temperature 100(2)
_diffrn_measured_fraction_theta_full 0.997
_diffrn_measured_fraction_theta_max 0.994
_diffrn_measurement_device_type 'D8 Venture'
_diffrn_measurement_method '\f and \w scans'
_diffrn_radiation_type MoK\a
_diffrn_radiation_wavelength 0.71073
_diffrn_reflns_av_R_equivalents 0.0508
_diffrn_reflns_av_unetI/netI 0.0502
_diffrn_reflns_Laue_measured_fraction_full 0.997
_diffrn_reflns_Laue_measured_fraction_max 0.994
_diffrn_reflns_limit_h_max 12
_diffrn_reflns_limit_h_min -13
_diffrn_reflns_limit_k_max 15
_diffrn_reflns_limit_k_min -14
_diffrn_reflns_limit_l_max 26
_diffrn_reflns_limit_l_min -26
_diffrn_reflns_number 21207
_diffrn_reflns_point_group_measured_fraction_full 0.998
_diffrn_reflns_point_group_measured_fraction_max 0.992
_diffrn_reflns_theta_full 25.242
_diffrn_reflns_theta_max 28.321
_diffrn_reflns_theta_min 2.302
_diffrn_source microfocus
_exptl_absorpt_coefficient_mu 1.628
_exptl_absorpt_correction_T_max 0.7457
_exptl_absorpt_correction_T_min 0.6356
_exptl_absorpt_correction_type multi-scan
_exptl_absorpt_process_details sadabs
_exptl_crystal_colour yellow
_exptl_crystal_density_diffrn 1.945
_exptl_crystal_description prism
_exptl_crystal_F_000 1328
_exptl_crystal_size_max 0.207
_exptl_crystal_size_mid 0.097
_exptl_crystal_size_min 0.067
_refine_diff_density_max 0.635
_refine_diff_density_min -1.034
_refine_diff_density_rms 0.119
_refine_ls_abs_structure_details
;
 Flack x determined using 1922 quotients [(I+)-(I-)]/[(I+)+(I-)]
 (Parsons and Flack (2004), Acta Cryst. A60, s61).
;
_refine_ls_abs_structure_Flack 0.046(18)
_refine_ls_extinction_method none
_refine_ls_goodness_of_fit_ref 1.071
_refine_ls_hydrogen_treatment constr
_refine_ls_matrix_type full
_refine_ls_number_parameters 309
_refine_ls_number_reflns 5747
_refine_ls_number_restraints 0
_refine_ls_restrained_S_all 1.071
_refine_ls_R_factor_all 0.0511
_refine_ls_R_factor_gt 0.0354
_refine_ls_shift/su_max 0.000
_refine_ls_shift/su_mean 0.000
_refine_ls_structure_factor_coef Fsqd
_refine_ls_weighting_details
;
 w=1/[\s^2^(Fo^2^)+(0.0124P)^2^+2.5112P]
 where P=(Fo^2^+2Fc^2^)/3
;
_refine_ls_weighting_scheme calc
_refine_ls_wR_factor_gt 0.0549
_refine_ls_wR_factor_ref 0.0588
_reflns_Friedel_coverage 0.770
_reflns_Friedel_fraction_full 0.998
_reflns_Friedel_fraction_max 0.990
_reflns_number_gt 4924
_reflns_number_total 5747
_reflns_threshold_expression 'I > 2\s(I)'
_cod_data_source_file c4dt01463d2.cif
_cod_data_source_block mo_IAXSB36_0m
_cod_depositor_comments 'Adding full bibliography for 7031532--7031533.cif.'
_cod_original_cell_volume 2319.5(4)
_cod_database_code 7031533
_shelx_space_group_comment
;
The symmetry employed for this shelxl refinement is uniquely defined
by the following loop, which should always be used as a source of
symmetry information in preference to the above space-group names.
They are only intended as comments.
;

loop_
_space_group_symop_operation_xyz
'x, y, z'
'x+1/2, -y+1/2, -z'
'-x, y+1/2, -z+1/2'
'-x+1/2, -y, z+1/2'

loop_
_atom_site_label
_atom_site_type_symbol
_atom_site_fract_x
_atom_site_fract_y
_atom_site_fract_z
_atom_site_U_iso_or_equiv
_atom_site_adp_type
_atom_site_occupancy
_atom_site_site_symmetry_order
_atom_site_calc_flag
_atom_site_refinement_flags_posn
_atom_site_refinement_flags_adp
Pd1 Pd 0.48920(4) 1.00181(3) 0.23250(2) 0.01782(9) Uani 1 1 d . .
Pd2 Pd 0.52717(4) 0.76229(3) 0.23885(2) 0.01812(10) Uani 1 1 d . .
F1 F -0.0275(4) 1.0674(5) 0.1349(2) 0.0698(15) Uani 1 1 d . .
F2 F -0.0129(4) 0.9703(4) 0.0460(3) 0.0725(14) Uani 1 1 d . .
F3 F -0.0082(4) 1.1493(4) 0.0414(2) 0.0658(13) Uani 1 1 d . .
F4 F 1.0755(4) 0.6152(4) 0.2045(3) 0.0733(17) Uani 1 1 d . .
F5 F 1.1297(4) 0.6671(5) 0.1066(3) 0.0710(17) Uani 1 1 d . .
F6 F 1.0994(4) 0.7901(4) 0.1838(2) 0.0574(13) Uani 1 1 d . .
O1 O 0.3515(4) 0.7826(3) 0.3024(2) 0.0233(10) Uani 1 1 d . .
O2 O 0.3157(4) 0.9684(3) 0.2857(2) 0.0231(9) Uani 1 1 d . .
O3 O 0.6560(4) 0.7967(4) 0.3172(2) 0.0220(10) Uani 1 1 d . .
O4 O 0.6111(4) 0.9823(3) 0.3219(2) 0.0233(9) Uani 1 1 d . .
N1 N 0.6515(5) 1.0443(4) 0.1732(3) 0.0209(12) Uani 1 1 d . .
H1AN H 0.6824 1.1215 0.1850 0.025 Uiso 1 1 calc R U
H1BN H 0.7270 0.9912 0.1823 0.025 Uiso 1 1 calc R U
N2 N 0.4095(4) 0.7209(4) 0.1586(3) 0.0225(11) Uani 1 1 d . .
H2AN H 0.3788 0.6414 0.1631 0.027 Uiso 1 1 calc R U
H2BN H 0.3283 0.7701 0.1580 0.027 Uiso 1 1 calc R U
C1 C 0.6185(6) 1.0407(6) 0.1010(3) 0.0267(14) Uani 1 1 d . .
H1 H 0.6512 0.9688 0.0813 0.032 Uiso 1 1 calc R U
H1A H 0.6636 1.1042 0.0775 0.032 Uiso 1 1 calc R U
C2 C 0.4668(6) 1.0498(5) 0.0926(3) 0.0189(11) Uani 1 1 d . .
C3 C 0.3876(6) 1.0299(5) 0.1497(3) 0.0197(13) Uani 1 1 d . .
C4 C 0.2475(5) 1.0347(5) 0.1446(3) 0.0220(13) Uani 1 1 d . .
H4 H 0.1926 1.0217 0.1830 0.026 Uiso 1 1 calc R U
C5 C 0.1885(6) 1.0586(5) 0.0831(3) 0.0243(13) Uani 1 1 d . .
C6 C 0.2660(6) 1.0791(6) 0.0265(3) 0.0303(15) Uani 1 1 d . .
H6 H 0.2239 1.0952 -0.0153 0.036 Uiso 1 1 calc R U
C7 C 0.4075(6) 1.0757(6) 0.0317(3) 0.0310(15) Uani 1 1 d . .
H7 H 0.4622 1.0910 -0.0065 0.037 Uiso 1 1 calc R U
C8 C 0.0382(6) 1.0612(6) 0.0763(3) 0.0330(15) Uani 1 1 d . .
C9 C 0.2846(6) 0.8723(5) 0.3087(3) 0.0214(14) Uani 1 1 d . .
C10 C 0.1513(6) 0.8663(5) 0.3456(3) 0.0297(16) Uani 1 1 d . .
H10A H 0.0797 0.8431 0.3144 0.045 Uiso 1 1 calc R U
H10B H 0.1295 0.9410 0.3642 0.045 Uiso 1 1 calc R U
H10C H 0.1581 0.8109 0.3821 0.045 Uiso 1 1 calc R U
C11 C 0.4849(6) 0.7344(5) 0.0941(2) 0.0263(12) Uani 1 1 d . .
H11A H 0.4677 0.8105 0.0749 0.032 Uiso 1 1 calc R U
H11B H 0.4541 0.6769 0.0612 0.032 Uiso 1 1 calc R U
C12 C 0.6339(6) 0.7197(5) 0.1080(3) 0.0225(13) Uani 1 1 d . .
C13 C 0.7267(7) 0.6925(6) 0.0590(3) 0.0328(15) Uani 1 1 d . .
H13 H 0.6976 0.6801 0.0141 0.039 Uiso 1 1 calc R U
C14 C 0.8625(6) 0.6833(5) 0.0753(4) 0.0307(16) Uani 1 1 d . .
H14 H 0.9269 0.6647 0.0416 0.037 Uiso 1 1 calc R U
C15 C 0.9042(6) 0.7013(5) 0.1407(4) 0.0258(14) Uani 1 1 d . .
C16 C 0.8113(5) 0.7260(5) 0.1911(3) 0.0213(12) Uani 1 1 d . .
H16 H 0.8407 0.7365 0.2361 0.026 Uiso 1 1 calc R U
C17 C 0.6749(5) 0.7351(5) 0.1748(3) 0.0190(12) Uani 1 1 d . .
C18 C 1.0497(6) 0.6921(6) 0.1590(4) 0.0328(16) Uani 1 1 d . .
C19 C 0.6652(6) 0.8922(5) 0.3439(3) 0.0212(13) Uani 1 1 d . .
C20 C 0.7488(6) 0.8995(6) 0.4067(3) 0.0286(15) Uani 1 1 d . .
H20A H 0.8427 0.9177 0.3949 0.043 Uiso 1 1 calc R U
H20B H 0.7460 0.8267 0.4303 0.043 Uiso 1 1 calc R U
H20C H 0.7123 0.9590 0.4359 0.043 Uiso 1 1 calc R U

loop_
_atom_site_aniso_label
_atom_site_aniso_U_11
_atom_site_aniso_U_22
_atom_site_aniso_U_33
_atom_site_aniso_U_23
_atom_site_aniso_U_13
_atom_site_aniso_U_12
Pd1 0.01731(17) 0.01129(16) 0.02486(19) 0.00138(19) -0.0006(2) 0.00024(15)
Pd2 0.01785(17) 0.01135(17) 0.0252(2) -0.00112(18) 0.00209(19) -0.00045(15)
F1 0.022(2) 0.134(5) 0.054(3) -0.004(3) 0.002(2) 0.013(3)
F2 0.029(2) 0.066(3) 0.123(4) -0.046(3) -0.019(3) -0.005(2)
F3 0.038(3) 0.068(3) 0.092(3) 0.020(3) -0.013(3) 0.018(3)
F4 0.025(2) 0.085(4) 0.111(5) 0.041(3) -0.007(3) 0.003(2)
F5 0.026(2) 0.111(5) 0.076(4) -0.045(3) 0.016(2) -0.005(3)
F6 0.030(2) 0.052(3) 0.090(4) -0.031(3) -0.005(2) -0.0070(19)
O1 0.0205(19) 0.015(2) 0.034(3) 0.000(2) 0.0079(18) 0.0020(16)
O2 0.0240(19) 0.016(2) 0.030(2) 0.0028(18) 0.0038(17) 0.0012(15)
O3 0.023(2) 0.020(2) 0.023(2) 0.000(2) -0.0010(17) 0.0056(17)
O4 0.026(2) 0.011(2) 0.032(2) 0.0010(19) -0.0063(18) 0.0011(17)
N1 0.019(2) 0.015(3) 0.029(3) 0.000(2) 0.003(2) 0.003(2)
N2 0.013(2) 0.013(2) 0.040(3) 0.002(2) -0.004(2) 0.0004(19)
C1 0.026(3) 0.026(3) 0.028(4) -0.001(3) 0.008(3) -0.004(3)
C2 0.022(3) 0.017(3) 0.018(3) -0.003(2) 0.002(2) 0.000(2)
C3 0.022(3) 0.012(3) 0.025(3) -0.003(3) -0.002(2) 0.002(2)
C4 0.019(3) 0.017(3) 0.030(3) -0.006(3) 0.002(2) -0.001(2)
C5 0.022(3) 0.021(3) 0.030(4) -0.005(3) -0.005(3) 0.002(2)
C6 0.028(3) 0.034(4) 0.029(4) -0.001(3) -0.010(3) 0.000(3)
C7 0.031(3) 0.034(4) 0.028(4) -0.002(3) 0.005(3) 0.000(3)
C8 0.027(3) 0.040(4) 0.032(4) -0.005(3) -0.007(3) 0.011(3)
C9 0.025(3) 0.019(3) 0.020(3) 0.000(3) 0.008(3) -0.003(2)
C10 0.027(3) 0.027(4) 0.035(4) -0.001(3) 0.013(3) 0.002(3)
C11 0.033(3) 0.023(3) 0.023(3) 0.000(2) -0.004(3) 0.000(3)
C12 0.029(3) 0.014(3) 0.025(3) 0.000(3) 0.001(2) -0.001(2)
C13 0.047(4) 0.028(4) 0.023(4) -0.001(3) 0.002(3) 0.000(3)
C14 0.031(3) 0.022(3) 0.039(4) -0.002(3) 0.014(3) -0.001(3)
C15 0.024(3) 0.016(3) 0.038(4) -0.002(3) 0.006(3) -0.005(2)
C16 0.022(3) 0.016(3) 0.026(3) -0.002(3) 0.001(2) -0.003(2)
C17 0.023(3) 0.009(3) 0.025(3) 0.002(3) 0.003(2) -0.001(2)
C18 0.023(3) 0.032(4) 0.044(4) -0.011(3) 0.009(3) 0.000(3)
C19 0.026(3) 0.016(3) 0.022(3) 0.000(3) 0.004(3) -0.002(2)
C20 0.032(4) 0.028(4) 0.026(4) 0.001(3) -0.008(3) 0.001(3)

loop_
_atom_type_symbol
_atom_type_description
_atom_type_scat_dispersion_real
_atom_type_scat_dispersion_imag
_atom_type_scat_source
C C 0.0033 0.0016 'International Tables Vol C Tables 4.2.6.8 and 6.1.1.4'
H H 0.0000 0.0000 'International Tables Vol C Tables 4.2.6.8 and 6.1.1.4'
N N 0.0061 0.0033 'International Tables Vol C Tables 4.2.6.8 and 6.1.1.4'
O O 0.0106 0.0060 'International Tables Vol C Tables 4.2.6.8 and 6.1.1.4'
F F 0.0171 0.0103 'International Tables Vol C Tables 4.2.6.8 and 6.1.1.4'
Pd Pd -0.9988 1.0072 'International Tables Vol C Tables 4.2.6.8 and 6.1.1.4'

loop_
_geom_angle_atom_site_label_1
_geom_angle_atom_site_label_2
_geom_angle_atom_site_label_3
_geom_angle
_geom_angle_site_symmetry_3
C3 Pd1 O2 92.3(2) .
C3 Pd1 N1 82.8(2) .
O2 Pd1 N1 174.53(17) .
C3 Pd1 O4 175.5(2) .
O2 Pd1 O4 91.10(16) .
N1 Pd1 O4 93.74(18) .
C3 Pd1 Pd2 105.79(16) .
O2 Pd1 Pd2 84.06(10) .
N1 Pd1 Pd2 99.47(14) .
O4 Pd1 Pd2 77.57(10) .
C3 Pd1 Pd2 87.76(16) 3_655
O2 Pd1 Pd2 92.95(10) 3_655
N1 Pd1 Pd2 84.58(14) 3_655
O4 Pd1 Pd2 89.05(10) 3_655
Pd2 Pd1 Pd2 166.203(15) 3_655
C17 Pd2 N2 82.8(2) .
C17 Pd2 O3 93.7(2) .
N2 Pd2 O3 176.04(17) .
C17 Pd2 O1 174.2(2) .
N2 Pd2 O1 91.63(17) .
O3 Pd2 O1 91.72(15) .
C17 Pd2 Pd1 103.35(17) .
N2 Pd2 Pd1 97.34(13) .
O3 Pd2 Pd1 85.36(12) .
O1 Pd2 Pd1 79.07(11) .
C17 Pd2 Pd1 89.77(17) 3_645
N2 Pd2 Pd1 82.99(13) 3_645
O3 Pd2 Pd1 95.04(12) 3_645
O1 Pd2 Pd1 87.76(11) 3_645
Pd1 Pd2 Pd1 166.832(14) 3_645
C9 O1 Pd2 125.1(4) .
C9 O2 Pd1 124.3(3) .
C19 O3 Pd2 123.1(4) .
C19 O4 Pd1 127.5(4) .
C1 N1 Pd1 112.4(3) .
C1 N1 H1AN 109.1 .
Pd1 N1 H1AN 109.1 .
C1 N1 H1BN 109.1 .
Pd1 N1 H1BN 109.1 .
H1AN N1 H1BN 107.9 .
C11 N2 Pd2 111.4(3) .
C11 N2 H2AN 109.3 .
Pd2 N2 H2AN 109.3 .
C11 N2 H2BN 109.3 .
Pd2 N2 H2BN 109.3 .
H2AN N2 H2BN 108.0 .
N1 C1 C2 109.1(5) .
N1 C1 H1 109.9 .
C2 C1 H1 109.9 .
N1 C1 H1A 109.9 .
C2 C1 H1A 109.9 .
H1 C1 H1A 108.3 .
C7 C2 C3 120.9(5) .
C7 C2 C1 122.3(5) .
C3 C2 C1 116.8(5) .
C4 C3 C2 119.3(5) .
C4 C3 Pd1 125.4(5) .
C2 C3 Pd1 115.2(4) .
C5 C4 C3 119.6(6) .
C5 C4 H4 120.2 .
C3 C4 H4 120.2 .
C6 C5 C4 121.5(5) .
C6 C5 C8 118.2(6) .
C4 C5 C8 120.3(6) .
C5 C6 C7 119.2(6) .
C5 C6 H6 120.4 .
C7 C6 H6 120.4 .
C2 C7 C6 119.6(6) .
C2 C7 H7 120.2 .
C6 C7 H7 120.2 .
F2 C8 F3 105.3(5) .
F2 C8 F1 104.7(6) .
F3 C8 F1 104.2(5) .
F2 C8 C5 113.7(5) .
F3 C8 C5 114.0(6) .
F1 C8 C5 113.9(5) .
O1 C9 O2 126.5(5) .
O1 C9 C10 117.9(5) .
O2 C9 C10 115.5(5) .
C9 C10 H10A 109.5 .
C9 C10 H10B 109.5 .
H10A C10 H10B 109.5 .
C9 C10 H10C 109.5 .
H10A C10 H10C 109.5 .
H10B C10 H10C 109.5 .
N2 C11 C12 108.4(4) .
N2 C11 H11A 110.0 .
C12 C11 H11A 110.0 .
N2 C11 H11B 110.0 .
C12 C11 H11B 110.0 .
H11A C11 H11B 108.4 .
C13 C12 C17 120.7(6) .
C13 C12 C11 123.1(6) .
C17 C12 C11 116.2(5) .
C12 C13 C14 119.8(6) .
C12 C13 H13 120.1 .
C14 C13 H13 120.1 .
C15 C14 C13 119.9(6) .
C15 C14 H14 120.1 .
C13 C14 H14 120.1 .
C14 C15 C16 121.0(6) .
C14 C15 C18 120.5(6) .
C16 C15 C18 118.5(6) .
C17 C16 C15 119.2(6) .
C17 C16 H16 120.4 .
C15 C16 H16 120.4 .
C16 C17 C12 119.4(5) .
C16 C17 Pd2 125.6(4) .
C12 C17 Pd2 115.0(4) .
F4 C18 F5 105.8(6) .
F4 C18 F6 105.7(6) .
F5 C18 F6 104.9(5) .
F4 C18 C15 114.1(5) .
F5 C18 C15 113.3(6) .
F6 C18 C15 112.2(5) .
O3 C19 O4 125.4(6) .
O3 C19 C20 116.5(5) .
O4 C19 C20 118.1(5) .
C19 C20 H20A 109.5 .
C19 C20 H20B 109.5 .
H20A C20 H20B 109.5 .
C19 C20 H20C 109.5 .
H20A C20 H20C 109.5 .
H20B C20 H20C 109.5 .

loop_
_geom_bond_atom_site_label_1
_geom_bond_atom_site_label_2
_geom_bond_distance
_geom_bond_site_symmetry_2
Pd1 C3 1.957(6) .
Pd1 O2 2.053(4) .
Pd1 N1 2.053(5) .
Pd1 O4 2.162(4) .
Pd1 Pd2 2.8536(6) .
Pd1 Pd2 3.1300(6) 3_655
Pd2 C17 1.963(5) .
Pd2 N2 2.035(5) .
Pd2 O3 2.054(4) .
Pd2 O1 2.161(4) .
Pd2 Pd1 3.1301(6) 3_645
F1 C8 1.337(8) .
F2 C8 1.330(8) .
F3 C8 1.331(7) .
F4 C18 1.308(8) .
F5 C18 1.341(7) .
F6 C18 1.350(7) .
O1 C9 1.253(7) .
O2 C9 1.260(6) .
O3 C19 1.248(7) .
O4 C19 1.267(7) .
N1 C1 1.473(8) .
N1 H1AN 0.9900 .
N1 H1BN 0.9900 .
N2 C11 1.493(7) .
N2 H2AN 0.9900 .
N2 H2BN 0.9900 .
C1 C2 1.511(8) .
C1 H1 0.9900 .
C1 H1A 0.9900 .
C2 C7 1.381(8) .
C2 C3 1.400(8) .
C3 C4 1.388(7) .
C4 C5 1.385(8) .
C4 H4 0.9500 .
C5 C6 1.384(9) .
C5 C8 1.490(8) .
C6 C7 1.401(8) .
C6 H6 0.9500 .
C7 H7 0.9500 .
C9 C10 1.509(7) .
C10 H10A 0.9800 .
C10 H10B 0.9800 .
C10 H10C 0.9800 .
C11 C12 1.507(8) .
C11 H11A 0.9900 .
C11 H11B 0.9900 .
C12 C13 1.377(8) .
C12 C17 1.402(8) .
C13 C14 1.384(9) .
C13 H13 0.9500 .
C14 C15 1.381(9) .
C14 H14 0.9500 .
C15 C16 1.390(8) .
C15 C18 1.486(8) .
C16 C17 1.389(7) .
C16 H16 0.9500 .
C19 C20 1.501(9) .
C20 H20A 0.9800 .
C20 H20B 0.9800 .
C20 H20C 0.9800 .

loop_
_geom_torsion_atom_site_label_1
_geom_torsion_atom_site_label_2
_geom_torsion_atom_site_label_3
_geom_torsion_atom_site_label_4
_geom_torsion
Pd1 N1 C1 C2 20.9(6)
N1 C1 C2 C7 164.3(5)
N1 C1 C2 C3 -16.1(8)
C7 C2 C3 C4 0.9(9)
C1 C2 C3 C4 -178.7(5)
C7 C2 C3 Pd1 -177.1(4)
C1 C2 C3 Pd1 3.3(7)
C2 C3 C4 C5 0.3(8)
Pd1 C3 C4 C5 178.1(4)
C3 C4 C5 C6 -0.7(9)
C3 C4 C5 C8 178.4(6)
C4 C5 C6 C7 -0.1(10)
C8 C5 C6 C7 -179.2(6)
C3 C2 C7 C6 -1.7(9)
C1 C2 C7 C6 177.9(6)
C5 C6 C7 C2 1.3(10)
C6 C5 C8 F2 75.0(8)
C4 C5 C8 F2 -104.1(7)
C6 C5 C8 F3 -45.7(8)
C4 C5 C8 F3 135.2(6)
C6 C5 C8 F1 -165.1(6)
C4 C5 C8 F1 15.8(9)
Pd2 O1 C9 O2 -8.8(9)
Pd2 O1 C9 C10 169.6(4)
Pd1 O2 C9 O1 -0.9(9)
Pd1 O2 C9 C10 -179.2(4)
Pd2 N2 C11 C12 26.6(5)
N2 C11 C12 C13 159.5(5)
N2 C11 C12 C17 -20.4(7)
C17 C12 C13 C14 -1.8(9)
C11 C12 C13 C14 178.3(6)
C12 C13 C14 C15 0.1(10)
C13 C14 C15 C16 1.5(9)
C13 C14 C15 C18 -179.8(6)
C14 C15 C16 C17 -1.4(9)
C18 C15 C16 C17 179.9(6)
C15 C16 C17 C12 -0.3(9)
C15 C16 C17 Pd2 177.0(4)
C13 C12 C17 C16 1.9(9)
C11 C12 C17 C16 -178.2(5)
C13 C12 C17 Pd2 -175.7(5)
C11 C12 C17 Pd2 4.2(7)
C14 C15 C18 F4 -120.4(7)
C16 C15 C18 F4 58.3(8)
C14 C15 C18 F5 0.8(9)
C16 C15 C18 F5 179.5(5)
C14 C15 C18 F6 119.4(7)
C16 C15 C18 F6 -61.9(8)
Pd2 O3 C19 O4 -9.2(8)
Pd2 O3 C19 C20 171.5(4)
Pd1 O4 C19 O3 -0.7(9)
Pd1 O4 C19 C20 178.6(4)
